data_7124443
loop_
_publ_author_name
'Cook, Brian J.'
'Johnson, Samantha I.'
'Chambers, Geoffrey M.'
'Kaminsky, Werner'
'Bullock, R. Morris'

_publ_section_title
;
 Triple Hydrogen Atom Abstraction from Mn-NH3 Complexes Results in
 Cyclophosphazenium Cations
;
_journal_name_full 'Chemical Communications'
_journal_paper_doi 10.1039/C9CC06915A
_journal_year 2019
_chemical_formula_moiety 'C32 H12 B F24, C26 H24 N P2'
_chemical_formula_sum 'C58 H36 B F24 N P2'
_chemical_formula_weight 1275.63
_space_group_IT_number 15
_space_group_name_Hall '-C 2yc'
_space_group_name_H-M_alt 'C 1 2/c 1'
_symmetry_cell_setting monoclinic
_symmetry_Int_Tables_number 15
_symmetry_space_group_name_Hall '-C 2yc'
_symmetry_space_group_name_H-M 'C 1 2/c 1'
_atom_sites_solution_hydrogens geom
_atom_sites_solution_primary direct
_audit_conform_dict_location ftp://ftp.iucr.org/pub/cif_core.dic
_audit_conform_dict_name cif_core.dic
_audit_conform_dict_version 2.4.3
_audit_creation_date 2019-03-25T15:12:46-00:00
_audit_creation_method 'WinGX routine CIF_UPDATE'
_audit_update_record
;
2019-06-28 deposited with the CCDC.	2019-10-21 downloaded from the CCDC.
;
_cell_angle_alpha 90
_cell_angle_beta 95.476(6)
_cell_angle_gamma 90
_cell_formula_units_Z 4
_cell_length_a 18.4668(16)
_cell_length_b 17.8732(16)
_cell_length_c 16.6797(14)
_cell_measurement_reflns_used 9972
_cell_measurement_temperature 100(2)
_cell_measurement_theta_max 23.77
_cell_measurement_theta_min 2.59
_cell_measurement_wavelength 0.71073
_cell_volume 5480.2(8)
_computing_cell_refinement 'SAINT V8.34A integration software'
_computing_data_collection 'Bruker APEX2 software'
_computing_data_reduction 'SORTAV (Blessing, 1995)'
_computing_molecular_graphics 'ORTEP-3 for Windows (Farrugia, 2012)'
_computing_publication_material 'WinGX publication routines (Farrugia, 2012)'
_computing_structure_refinement 'SHELXL-2014/7 (Sheldrick, 2014)'
_computing_structure_solution 'SHELXS-2013 (Sheldrick, 2008)'
_diffrn_ambient_temperature 100(2)
_diffrn_detector 'APEX-II CCD'
_diffrn_measured_fraction_theta_full 1
_diffrn_measured_fraction_theta_max 0.99
_diffrn_measurement_device '\k-geometry diffractometer'
_diffrn_measurement_device_type 'Bruker APEX-II'
_diffrn_measurement_method '\f or \w oscillation scans'
_diffrn_orient_matrix_UB_11 -0.036852
_diffrn_orient_matrix_UB_12 0.067627
_diffrn_orient_matrix_UB_13 -0.01482
_diffrn_orient_matrix_UB_21 -0.068477
_diffrn_orient_matrix_UB_22 -0.035432
_diffrn_orient_matrix_UB_23 0.007012
_diffrn_orient_matrix_UB_31 -0.006506
_diffrn_orient_matrix_UB_32 0.016158
_diffrn_orient_matrix_UB_33 0.057953
_diffrn_radiation_monochromator graphite
_diffrn_radiation_probe x-ray
_diffrn_radiation_type MoK\a
_diffrn_radiation_wavelength 0.71073
_diffrn_reflns_av_R_equivalents 0.0882
_diffrn_reflns_av_unetI/netI 0.0684
_diffrn_reflns_Laue_measured_fraction_full 1
_diffrn_reflns_Laue_measured_fraction_max 0.99
_diffrn_reflns_limit_h_max 24
_diffrn_reflns_limit_h_min -24
_diffrn_reflns_limit_k_max 23
_diffrn_reflns_limit_k_min -23
_diffrn_reflns_limit_l_max 21
_diffrn_reflns_limit_l_min -21
_diffrn_reflns_number 25662
_diffrn_reflns_point_group_measured_fraction_full 1
_diffrn_reflns_point_group_measured_fraction_max 0.99
_diffrn_reflns_theta_full 25
_diffrn_reflns_theta_max 28.36
_diffrn_reflns_theta_min 1.589
_diffrn_source 'sealed x-ray tube'
_diffrn_standards_number 0
_exptl_absorpt_coefficient_mu 0.202
_exptl_absorpt_correction_T_max 0.746
_exptl_absorpt_correction_T_min 0.651
_exptl_absorpt_correction_type multi-scan
_exptl_absorpt_process_details
;
SADABS-2012/1 - Bruker AXS area detector scaling and absorption correction
;
_exptl_crystal_colour brown
_exptl_crystal_density_diffrn 1.546
_exptl_crystal_density_method 'not measured'
_exptl_crystal_description plate
_exptl_crystal_F_000 2568
_exptl_crystal_size_max 0.33
_exptl_crystal_size_mid 0.12
_exptl_crystal_size_min 0.02
_refine_diff_density_max 0.53
_refine_diff_density_min -0.572
_refine_diff_density_rms 0.071
_refine_ls_extinction_method none
_refine_ls_goodness_of_fit_ref 1.022
_refine_ls_hydrogen_treatment constr
_refine_ls_matrix_type full
_refine_ls_number_constraints 0
_refine_ls_number_parameters 389
_refine_ls_number_reflns 6779
_refine_ls_number_restraints 0
_refine_ls_restrained_S_all 1.022
_refine_ls_R_factor_all 0.1061
_refine_ls_R_factor_gt 0.0543
_refine_ls_shift/su_max 0
_refine_ls_shift/su_mean 0
_refine_ls_structure_factor_coef Fsqd
_refine_ls_weighting_details 'w=1/[\s^2^(Fo^2^)+(0.0737P)^2^+3.9501P] where P=(Fo^2^+2Fc^2^)/3'
_refine_ls_weighting_scheme calc
_refine_ls_wR_factor_gt 0.1304
_refine_ls_wR_factor_ref 0.1568
_reflns_Friedel_coverage 0
_reflns_number_gt 4083
_reflns_number_total 6779
_reflns_threshold_expression 'I > 2\s(I)'
_cod_data_source_file c9cc06915a3.cif
_cod_data_source_block shelx
_cod_original_sg_symbol_H-M 'C 2/c'
_cod_database_code 7124443
_shelx_estimated_absorpt_t_min 0.936
_shelx_estimated_absorpt_t_max 0.996

loop_
_symmetry_equiv_pos_as_xyz
'x, y, z'
'-x, y, -z+1/2'
'x+1/2, y+1/2, z'
'-x+1/2, y+1/2, -z+1/2'
'-x, -y, -z'
'x, -y, z-1/2'
'-x+1/2, -y+1/2, -z'
'x+1/2, -y+1/2, z-1/2'

loop_
_atom_site_label
_atom_site_type_symbol
_atom_site_fract_x
_atom_site_fract_y
_atom_site_fract_z
_atom_site_U_iso_or_equiv
_atom_site_adp_type
_atom_site_occupancy
_atom_site_site_symmetry_order
_atom_site_calc_flag
_atom_site_refinement_flags_posn
_atom_site_refinement_flags_adp
_atom_site_refinement_flags_occupancy
C1 C -0.00182(14) 0.72951(14) 0.20364(15) 0.0277(6) Uani 1 1 d . . .
H1A H 0.0338 0.7653 0.1848 0.033 Uiso 1 1 calc R U .
H1B H -0.0511 0.7436 0.1799 0.033 Uiso 1 1 calc R U .
C2 C 0.11455(13) 0.62663(14) 0.15973(15) 0.0242(5) Uani 1 1 d . . .
C3 C 0.15772(14) 0.57460(14) 0.20376(15) 0.0282(6) Uani 1 1 d . . .
H3 H 0.1374 0.5439 0.2424 0.034 Uiso 1 1 calc R U .
C4 C 0.23060(14) 0.56765(15) 0.19120(17) 0.0318(6) Uani 1 1 d . . .
H4 H 0.26 0.5318 0.2211 0.038 Uiso 1 1 calc R U .
C5 C 0.26069(14) 0.61238(16) 0.13561(16) 0.0320(6) Uani 1 1 d . . .
H5 H 0.3108 0.6077 0.1277 0.038 Uiso 1 1 calc R U .
C6 C 0.21757(15) 0.66402(16) 0.09144(17) 0.0361(7) Uani 1 1 d . . .
H6 H 0.2382 0.6946 0.0529 0.043 Uiso 1 1 calc R U .
C7 C 0.14469(14) 0.67139(15) 0.10297(16) 0.0312(6) Uani 1 1 d . . .
H7 H 0.1153 0.7068 0.0724 0.037 Uiso 1 1 calc R U .
C8 C -0.03271(13) 0.61159(15) 0.08250(15) 0.0280(6) Uani 1 1 d . . .
C9 C -0.04165(16) 0.66500(17) 0.02116(18) 0.0398(7) Uani 1 1 d . . .
H9 H -0.0203 0.7131 0.0289 0.048 Uiso 1 1 calc R U .
C10 C -0.08170(17) 0.64758(19) -0.05091(19) 0.0487(8) Uani 1 1 d . . .
H10 H -0.0871 0.6834 -0.0931 0.058 Uiso 1 1 calc R U .
C11 C -0.11338(16) 0.57888(19) -0.0612(2) 0.0475(8) Uani 1 1 d . . .
H11 H -0.1408 0.5673 -0.1108 0.057 Uiso 1 1 calc R U .
C12 C -0.10613(16) 0.52596(19) -0.0007(2) 0.0459(8) Uani 1 1 d . . .
H12 H -0.129 0.4786 -0.0085 0.055 Uiso 1 1 calc R U .
C13 C -0.06497(14) 0.54220(17) 0.07221(18) 0.0365(7) Uani 1 1 d . . .
H13 H -0.0594 0.5059 0.114 0.044 Uiso 1 1 calc R U .
C14 C 0.53404(11) 0.42517(13) 0.82637(14) 0.0188(5) Uani 1 1 d . . .
C15 C 0.54005(12) 0.39898(13) 0.90562(14) 0.0197(5) Uani 1 1 d . . .
H15 H 0.5179 0.3526 0.9168 0.024 Uiso 1 1 calc R U .
C16 C 0.57736(12) 0.43825(13) 0.96913(14) 0.0212(5) Uani 1 1 d . . .
C17 C 0.60988(13) 0.50656(13) 0.95527(14) 0.0226(5) Uani 1 1 d . . .
H17 H 0.6352 0.5336 0.9982 0.027 Uiso 1 1 calc R U .
C18 C 0.60451(12) 0.53435(13) 0.87707(14) 0.0201(5) Uani 1 1 d . . .
C19 C 0.56808(12) 0.49414(13) 0.81453(14) 0.0197(5) Uani 1 1 d . . .
H19 H 0.566 0.514 0.7615 0.024 Uiso 1 1 calc R U .
C20 C 0.58871(13) 0.40360(14) 1.05062(15) 0.0263(6) Uani 1 1 d . . .
C21 C 0.63989(13) 0.60755(14) 0.86247(16) 0.0275(6) Uani 1 1 d . . .
C22 C 0.56997(12) 0.32304(13) 0.73003(14) 0.0207(5) Uani 1 1 d . . .
C23 C 0.62148(12) 0.34736(14) 0.67950(15) 0.0233(5) Uani 1 1 d . . .
H23 H 0.6121 0.3918 0.649 0.028 Uiso 1 1 calc R U .
C24 C 0.68626(13) 0.30856(15) 0.67228(15) 0.0266(6) Uani 1 1 d . . .
C25 C 0.70167(14) 0.24318(15) 0.71570(15) 0.0284(6) Uani 1 1 d . . .
H25 H 0.7458 0.2167 0.7114 0.034 Uiso 1 1 calc R U .
C26 C 0.65118(14) 0.21758(14) 0.76536(15) 0.0272(6) Uani 1 1 d . . .
C27 C 0.58694(13) 0.25656(13) 0.77238(15) 0.0250(5) Uani 1 1 d . . .
H27 H 0.5534 0.2375 0.807 0.03 Uiso 1 1 calc R U .
C28 C 0.73867(14) 0.33682(17) 0.61648(17) 0.0343(6) Uani 1 1 d . . .
C29 C 0.66540(16) 0.14734(16) 0.81345(17) 0.0370(7) Uani 1 1 d . . .
N1 N 0 0.58383(16) 0.25 0.0269(7) Uani 1 2 d S T P
B1 B 0.5 0.3740(2) 0.75 0.0220(8) Uani 1 2 d S T P
F1 F 0.64652(9) 0.35774(10) 1.05765(10) 0.0446(4) Uani 1 1 d . . .
F2 F 0.53240(9) 0.36118(9) 1.06848(9) 0.0413(4) Uani 1 1 d . . .
F3 F 0.59972(10) 0.45347(9) 1.11001(9) 0.0459(5) Uani 1 1 d . . .
F4 F 0.61891(8) 0.66251(8) 0.91023(10) 0.0356(4) Uani 1 1 d . . .
F5 F 0.71276(7) 0.60396(9) 0.87693(10) 0.0376(4) Uani 1 1 d . . .
F6 F 0.62581(9) 0.63226(8) 0.78674(9) 0.0396(4) Uani 1 1 d . . .
F7 F 0.74025(9) 0.41179(10) 0.61165(11) 0.0493(5) Uani 1 1 d . . .
F8 F 0.80754(8) 0.31566(10) 0.63851(10) 0.0452(4) Uani 1 1 d . . .
F9 F 0.72298(10) 0.31268(13) 0.54122(10) 0.0645(6) Uani 1 1 d . . .
F10 F 0.72703(12) 0.11375(12) 0.80175(14) 0.0752(7) Uani 1 1 d . . .
F11 F 0.61387(12) 0.09562(10) 0.79442(14) 0.0714(6) Uani 1 1 d . . .
F12 F 0.66523(14) 0.15779(11) 0.89189(11) 0.0745(7) Uani 1 1 d . . .
P1 P 0.01995(3) 0.63422(4) 0.17547(4) 0.02399(17) Uani 1 1 d . . .

loop_
_atom_site_aniso_label
_atom_site_aniso_U_11
_atom_site_aniso_U_22
_atom_site_aniso_U_33
_atom_site_aniso_U_23
_atom_site_aniso_U_13
_atom_site_aniso_U_12
C1 0.0275(14) 0.0280(14) 0.0275(14) 0.0007(11) 0.0023(10) 0.0015(11)
C2 0.0207(13) 0.0268(13) 0.0249(14) -0.0027(10) 0.0007(10) -0.0004(10)
C3 0.0261(14) 0.0293(14) 0.0288(15) 0.0003(11) 0.0013(10) 0.0002(11)
C4 0.0237(14) 0.0342(15) 0.0373(16) -0.0022(12) 0.0010(11) 0.0049(12)
C5 0.0191(13) 0.0432(16) 0.0337(16) -0.0061(12) 0.0028(11) 0.0013(12)
C6 0.0280(15) 0.0455(17) 0.0360(17) 0.0040(13) 0.0087(12) -0.0059(13)
C7 0.0234(14) 0.0369(15) 0.0330(16) 0.0073(12) 0.0017(11) 0.0005(11)
C8 0.0198(13) 0.0341(15) 0.0297(15) -0.0075(11) -0.0001(10) 0.0005(11)
C9 0.0385(17) 0.0399(17) 0.0384(18) 0.0012(13) -0.0101(13) -0.0010(13)
C10 0.0447(19) 0.058(2) 0.0398(19) -0.0039(15) -0.0171(14) 0.0078(16)
C11 0.0327(17) 0.062(2) 0.045(2) -0.0178(16) -0.0137(13) 0.0069(15)
C12 0.0304(16) 0.052(2) 0.054(2) -0.0247(16) 0.0008(14) -0.0099(14)
C13 0.0273(15) 0.0413(17) 0.0414(17) -0.0082(13) 0.0058(12) -0.0024(12)
C14 0.0102(11) 0.0222(12) 0.0239(13) 0.0005(9) 0.0006(9) 0.0028(9)
C15 0.0134(11) 0.0208(12) 0.0253(13) 0.0007(9) 0.0032(9) -0.0003(9)
C16 0.0168(12) 0.0244(13) 0.0222(13) -0.0014(10) 0.0018(9) 0.0016(10)
C17 0.0179(12) 0.0262(13) 0.0234(13) -0.0017(10) 0.0010(9) -0.0012(10)
C18 0.0142(11) 0.0232(13) 0.0228(13) 0.0030(9) 0.0012(9) 0.0000(9)
C19 0.0140(11) 0.0251(13) 0.0198(13) 0.0009(9) 0.0013(9) 0.0008(9)
C20 0.0264(14) 0.0279(14) 0.0242(14) 0.0011(10) 0.0009(10) -0.0019(11)
C21 0.0234(14) 0.0266(14) 0.0316(15) 0.0023(11) -0.0016(10) -0.0015(11)
C22 0.0185(12) 0.0214(12) 0.0210(13) -0.0041(9) -0.0037(9) 0.0008(10)
C23 0.0189(12) 0.0262(13) 0.0241(13) 0.0000(10) -0.0020(9) 0.0037(10)
C24 0.0222(13) 0.0348(15) 0.0222(13) -0.0043(11) -0.0007(10) 0.0056(11)
C25 0.0249(14) 0.0327(15) 0.0262(14) -0.0074(11) -0.0047(10) 0.0112(11)
C26 0.0295(14) 0.0248(13) 0.0256(14) -0.0026(10) -0.0051(11) 0.0052(11)
C27 0.0227(13) 0.0262(13) 0.0256(14) -0.0024(10) -0.0002(10) 0.0013(11)
C28 0.0214(14) 0.0496(18) 0.0316(16) 0.0008(13) 0.0017(11) 0.0113(12)
C29 0.0406(17) 0.0359(16) 0.0336(17) 0.0031(12) -0.0011(12) 0.0144(14)
N1 0.0245(16) 0.0265(16) 0.0306(17) 0 0.0064(12) 0
B1 0.0175(19) 0.022(2) 0.027(2) 0 0.0026(15) 0
F1 0.0415(10) 0.0596(11) 0.0326(10) 0.0155(8) 0.0028(7) 0.0228(8)
F2 0.0378(9) 0.0527(11) 0.0331(9) 0.0171(7) 0.0017(7) -0.0137(8)
F3 0.0772(13) 0.0395(10) 0.0202(9) -0.0024(7) 0.0010(8) -0.0074(9)
F4 0.0353(9) 0.0245(8) 0.0465(10) -0.0025(7) 0.0020(7) -0.0022(7)
F5 0.0187(8) 0.0347(9) 0.0588(11) 0.0052(8) 0.0006(7) -0.0059(7)
F6 0.0490(10) 0.0336(9) 0.0344(10) 0.0104(7) -0.0057(7) -0.0145(7)
F7 0.0368(10) 0.0535(11) 0.0612(12) 0.0207(9) 0.0237(8) 0.0114(8)
F8 0.0191(8) 0.0627(12) 0.0544(11) 0.0090(9) 0.0064(7) 0.0125(8)
F9 0.0452(11) 0.1211(19) 0.0281(11) -0.0127(10) 0.0084(8) -0.0102(11)
F10 0.0737(15) 0.0678(14) 0.0877(17) 0.0378(12) 0.0261(12) 0.0471(12)
F11 0.0845(16) 0.0334(11) 0.0910(16) 0.0218(10) -0.0196(12) -0.0044(10)
F12 0.136(2) 0.0546(12) 0.0323(12) 0.0109(9) 0.0036(11) 0.0350(13)
P1 0.0198(3) 0.0251(4) 0.0268(4) -0.0002(3) 0.0009(2) 0.0002(3)

loop_
_atom_type_symbol
_atom_type_description
_atom_type_scat_dispersion_real
_atom_type_scat_dispersion_imag
_atom_type_scat_source
C C 0.0033 0.0016 'International Tables Vol C Tables 4.2.6.8 and 6.1.1.4'
H H 0 0 'International Tables Vol C Tables 4.2.6.8 and 6.1.1.4'
N N 0.0061 0.0033 'International Tables Vol C Tables 4.2.6.8 and 6.1.1.4'
B B 0.0013 0.0007 'International Tables Vol C Tables 4.2.6.8 and 6.1.1.4'
F F 0.0171 0.0103 'International Tables Vol C Tables 4.2.6.8 and 6.1.1.4'
P P 0.1023 0.0942 'International Tables Vol C Tables 4.2.6.8 and 6.1.1.4'

loop_
_geom_angle_atom_site_label_1
_geom_angle_atom_site_label_2
_geom_angle_atom_site_label_3
_geom_angle
_geom_angle_site_symmetry_1
_geom_angle_site_symmetry_3
C1 C1 P1 105.62(10) 2 .
C1 C1 H1A 110.6 2 .
P1 C1 H1A 110.6 . .
C1 C1 H1B 110.6 2 .
P1 C1 H1B 110.6 . .
H1A C1 H1B 108.7 . .
C3 C2 C7 119.8(2) . .
C3 C2 P1 119.38(19) . .
C7 C2 P1 120.83(19) . .
C4 C3 C2 119.8(2) . .
C4 C3 H3 120.1 . .
C2 C3 H3 120.1 . .
C5 C4 C3 120.5(2) . .
C5 C4 H4 119.7 . .
C3 C4 H4 119.7 . .
C4 C5 C6 119.7(2) . .
C4 C5 H5 120.2 . .
C6 C5 H5 120.2 . .
C7 C6 C5 120.5(3) . .
C7 C6 H6 119.8 . .
C5 C6 H6 119.8 . .
C6 C7 C2 119.7(2) . .
C6 C7 H7 120.1 . .
C2 C7 H7 120.1 . .
C13 C8 C9 120.2(3) . .
C13 C8 P1 120.1(2) . .
C9 C8 P1 119.6(2) . .
C10 C9 C8 119.8(3) . .
C10 C9 H9 120.1 . .
C8 C9 H9 120.1 . .
C11 C10 C9 119.9(3) . .
C11 C10 H10 120 . .
C9 C10 H10 120 . .
C10 C11 C12 120.9(3) . .
C10 C11 H11 119.5 . .
C12 C11 H11 119.5 . .
C11 C12 C13 120.0(3) . .
C11 C12 H12 120 . .
C13 C12 H12 120 . .
C8 C13 C12 119.1(3) . .
C8 C13 H13 120.5 . .
C12 C13 H13 120.5 . .
C15 C14 C19 115.5(2) . .
C15 C14 B1 122.5(2) . .
C19 C14 B1 121.5(2) . .
C16 C15 C14 122.6(2) . .
C16 C15 H15 118.7 . .
C14 C15 H15 118.7 . .
C17 C16 C15 120.3(2) . .
C17 C16 C20 119.4(2) . .
C15 C16 C20 120.0(2) . .
C16 C17 C18 118.5(2) . .
C16 C17 H17 120.8 . .
C18 C17 H17 120.8 . .
C19 C18 C17 120.4(2) . .
C19 C18 C21 121.3(2) . .
C17 C18 C21 118.2(2) . .
C18 C19 C14 122.7(2) . .
C18 C19 H19 118.7 . .
C14 C19 H19 118.7 . .
F3 C20 F1 106.2(2) . .
F3 C20 F2 106.2(2) . .
F1 C20 F2 105.2(2) . .
F3 C20 C16 113.4(2) . .
F1 C20 C16 112.0(2) . .
F2 C20 C16 113.1(2) . .
F6 C21 F4 106.1(2) . .
F6 C21 F5 106.6(2) . .
F4 C21 F5 105.6(2) . .
F6 C21 C18 113.2(2) . .
F4 C21 C18 112.8(2) . .
F5 C21 C18 112.0(2) . .
C23 C22 C27 115.8(2) . .
C23 C22 B1 123.0(2) . .
C27 C22 B1 120.7(2) . .
C24 C23 C22 122.3(2) . .
C24 C23 H23 118.8 . .
C22 C23 H23 118.8 . .
C25 C24 C23 120.4(2) . .
C25 C24 C28 119.8(2) . .
C23 C24 C28 119.8(2) . .
C26 C25 C24 118.3(2) . .
C26 C25 H25 120.8 . .
C24 C25 H25 120.8 . .
C25 C26 C27 120.9(2) . .
C25 C26 C29 120.2(2) . .
C27 C26 C29 118.8(2) . .
C26 C27 C22 122.3(2) . .
C26 C27 H27 118.9 . .
C22 C27 H27 118.9 . .
F9 C28 F7 105.7(2) . .
F9 C28 F8 106.4(2) . .
F7 C28 F8 105.8(2) . .
F9 C28 C24 112.5(2) . .
F7 C28 C24 113.2(2) . .
F8 C28 C24 112.8(2) . .
F10 C29 F12 107.1(2) . .
F10 C29 F11 104.7(2) . .
F12 C29 F11 105.2(3) . .
F10 C29 C26 114.3(2) . .
F12 C29 C26 113.2(2) . .
F11 C29 C26 111.5(2) . .
P1 N1 P1 111.78(18) 2 .
C22 B1 C22 112.6(3) 2_656 .
C22 B1 C14 102.47(11) 2_656 2_656
C22 B1 C14 113.70(11) . 2_656
C22 B1 C14 113.70(11) 2_656 .
C22 B1 C14 102.47(11) . .
C14 B1 C14 112.3(3) 2_656 .
N1 P1 C8 113.37(11) . .
N1 P1 C2 111.65(9) . .
C8 P1 C2 108.11(12) . .
N1 P1 C1 104.60(12) . .
C8 P1 C1 108.58(12) . .
C2 P1 C1 110.48(12) . .
N1 P1 P1 34.11(9) . 2
C8 P1 P1 129.16(9) . 2
C2 P1 P1 119.78(9) . 2
C1 P1 P1 70.81(8) . 2

loop_
_geom_bond_atom_site_label_1
_geom_bond_atom_site_label_2
_geom_bond_distance
_geom_bond_site_symmetry_2
C1 C1 1.542(5) 2
C1 P1 1.822(3) .
C1 H1A 0.99 .
C1 H1B 0.99 .
C2 C3 1.389(3) .
C2 C7 1.395(4) .
C2 P1 1.796(2) .
C3 C4 1.387(4) .
C3 H3 0.95 .
C4 C5 1.381(4) .
C4 H4 0.95 .
C5 C6 1.385(4) .
C5 H5 0.95 .
C6 C7 1.384(4) .
C6 H6 0.95 .
C7 H7 0.95 .
C8 C13 1.379(4) .
C8 C9 1.398(4) .
C8 P1 1.796(3) .
C9 C10 1.385(4) .
C9 H9 0.95 .
C10 C11 1.364(5) .
C10 H10 0.95 .
C11 C12 1.381(5) .
C11 H11 0.95 .
C12 C13 1.402(4) .
C12 H12 0.95 .
C13 H13 0.95 .
C14 C15 1.397(3) .
C14 C19 1.406(3) .
C14 B1 1.644(3) .
C15 C16 1.396(3) .
C15 H15 0.95 .
C16 C17 1.390(3) .
C16 C20 1.490(3) .
C17 C18 1.390(3) .
C17 H17 0.95 .
C18 C19 1.387(3) .
C18 C21 1.493(3) .
C19 H19 0.95 .
C20 F3 1.334(3) .
C20 F1 1.342(3) .
C20 F2 1.343(3) .
C21 F6 1.340(3) .
C21 F4 1.345(3) .
C21 F5 1.346(3) .
C22 C23 1.399(3) .
C22 C27 1.402(3) .
C22 B1 1.640(3) .
C23 C24 1.398(3) .
C23 H23 0.95 .
C24 C25 1.390(4) .
C24 C28 1.493(4) .
C25 C26 1.383(4) .
C25 H25 0.95 .
C26 C27 1.390(3) .
C26 C29 1.499(4) .
C27 H27 0.95 .
C28 F9 1.333(3) .
C28 F7 1.343(3) .
C28 F8 1.344(3) .
C29 F10 1.318(3) .
C29 F12 1.322(3) .
C29 F11 1.343(4) .
N1 P1 1.6062(18) 2
N1 P1 1.6062(18) .
B1 C22 1.640(3) 2_656
B1 C14 1.644(3) 2_656
P1 P1 2.6598(13) 2
